data_7157645
loop_
_publ_author_name
'Taily, Irshad Maajid'
'Saha, Debarshi'
'Banerjee, Prabal'

_publ_section_title
;
 Palladium-catalyzed regio- and stereoselective access to allyl
 ureas/carbamates: facile synthesis of imidazolidinones and oxazepinones.
;
_journal_issue 33
_journal_name_full 'Organic &amp; biomolecular chemistry'
_journal_page_first 6564
_journal_page_last 6570
_journal_paper_doi 10.1039/d0ob01514h
_journal_volume 18
_journal_year 2020
_chemical_formula_moiety 'C12 H16 N2 O4'
_chemical_formula_sum 'C12 H16 N2 O4'
_chemical_formula_weight 252.26
_space_group_crystal_system orthorhombic
_space_group_IT_number 29
_space_group_name_Hall 'P 2c -2ac'
_space_group_name_H-M_alt 'P c a 21'
_atom_sites_solution_hydrogens geom
_audit_creation_method SHELXL-2018/3
_audit_update_record
;
2020-02-20 deposited with the CCDC.	2020-08-10 downloaded from the CCDC.
;
_cell_angle_alpha 90
_cell_angle_beta 90
_cell_angle_gamma 90
_cell_formula_units_Z 8
_cell_length_a 9.621(2)
_cell_length_b 8.003(2)
_cell_length_c 33.196(9)
_cell_measurement_reflns_used 3495
_cell_measurement_temperature 298(2)
_cell_measurement_theta_max 27.15
_cell_measurement_theta_min 2.5
_cell_volume 2556.0(11)
_computing_cell_refinement 'SAINT V8.38A (BRUKER AXS INC., 2017)'
_computing_data_collection 'APEX3 INC.,BRUKER SOFTWARE PACKAGE'
_computing_data_reduction 'SAINT V8.38A (BRUKER AXS INC., 2017)'
_computing_molecular_graphics 'ORTEP3 MERCURY AND PLATON'
_computing_structure_refinement 'SHELXL-2018/3 (Sheldrick, 2018)'
_computing_structure_solution 'SHELXT-2014/5 (SHELDRICK,2014)'
_diffrn_ambient_temperature 298(2)
_diffrn_measured_fraction_theta_full 0.998
_diffrn_measured_fraction_theta_max 0.989
_diffrn_measurement_device_type 'BRUKER D8 VENTURE, PHOTON 200'
_diffrn_measurement_method 'PHI AND OMEGA'
_diffrn_radiation_type MoK\a
_diffrn_radiation_wavelength 0.71073
_diffrn_reflns_av_R_equivalents 0.0334
_diffrn_reflns_av_unetI/netI 0.0354
_diffrn_reflns_Laue_measured_fraction_full 0.998
_diffrn_reflns_Laue_measured_fraction_max 0.989
_diffrn_reflns_limit_h_max 12
_diffrn_reflns_limit_h_min -11
_diffrn_reflns_limit_k_max 10
_diffrn_reflns_limit_k_min -10
_diffrn_reflns_limit_l_max 37
_diffrn_reflns_limit_l_min -42
_diffrn_reflns_number 16285
_diffrn_reflns_point_group_measured_fraction_full 0.904
_diffrn_reflns_point_group_measured_fraction_max 0.880
_diffrn_reflns_theta_full 25.242
_diffrn_reflns_theta_max 27.151
_diffrn_reflns_theta_min 2.454
_diffrn_source 'FINE FOCUSED SEALED TUBE'
_exptl_absorpt_coefficient_mu 0.099
_exptl_absorpt_correction_type multi-scan
_exptl_absorpt_process_details SADABS-2016/2
_exptl_crystal_colour COLOURLESS
_exptl_crystal_density_diffrn 1.311
_exptl_crystal_density_meas 1.3
_exptl_crystal_density_method 'NOT MEASURED'
_exptl_crystal_description 'BLOCK TYPE'
_exptl_crystal_F_000 1072
_exptl_crystal_size_max 0.356
_exptl_crystal_size_mid 0.312
_exptl_crystal_size_min 0.245
_exptl_transmission_factor_max 0.7455
_exptl_transmission_factor_min 0.6018
_refine_diff_density_max 0.285
_refine_diff_density_min -0.315
_refine_diff_density_rms 0.046
_refine_ls_abs_structure_details
;
 Flack x determined using 1220 quotients [(I+)-(I-)]/[(I+)+(I-)]
 (Parsons, Flack and Wagner, Acta Cryst. B69 (2013) 249-259).
;
_refine_ls_abs_structure_Flack 0.5(7)
_refine_ls_extinction_method none
_refine_ls_goodness_of_fit_ref 1.080
_refine_ls_hydrogen_treatment constr
_refine_ls_matrix_type full
_refine_ls_number_parameters 325
_refine_ls_number_reflns 4988
_refine_ls_number_restraints 1
_refine_ls_restrained_S_all 1.080
_refine_ls_R_factor_all 0.0930
_refine_ls_R_factor_gt 0.0603
_refine_ls_shift/su_max 0.000
_refine_ls_shift/su_mean 0.000
_refine_ls_structure_factor_coef Fsqd
_refine_ls_weighting_details 'w=1/[\s^2^(Fo^2^)+(0.0658P)^2^+1.5494P] where P=(Fo^2^+2Fc^2^)/3'
_refine_ls_weighting_scheme calc
_refine_ls_wR_factor_gt 0.1467
_refine_ls_wR_factor_ref 0.1688
_reflns_Friedel_coverage 0.746
_reflns_Friedel_fraction_full 0.806
_reflns_Friedel_fraction_max 0.766
_reflns_number_gt 3495
_reflns_number_total 4988
_reflns_threshold_expression 'I > 2\s(I)'
_cod_data_source_file d0ob01514h2.cif
_cod_data_source_block shelx
_cod_depositor_comments
;
The following automatic conversions were performed:

data item '_exptl_absorpt_correction_type' value 'MULTI SCAN' was
changed to 'multi-scan' in accordance with the
/home/data/users/saulius/crontab/automatic-downloads/rss-feeds/RSC/lib/dictionaries/cif_core.dic
dictionary named 'cif_core.dic' version 2.4.2 last updated on
2011-04-26.

Automatic conversion script
Id: cif_fix_values 7556 2019-12-06 15:28:31Z antanas 

 Adding full bibliography for 7157645--7157646.cif.

2024-12-16
Z value and formula fixed to values more according to usual
chemical conventions.                 miguel
;
_cod_original_formula_sum 'C24 H32 N4 O8'
_cod_original_formula_weight 504.53
_cod_original_formula_moiety 'C24 H32 N4 O8'
_cod_original_formula_units_Z 4
_cod_original_cell_volume 2555.8(11)
_cod_database_code 7157645
_shelx_shelxl_version_number 2018/3
_shelx_space_group_comment
;
The symmetry employed for this shelxl refinement is uniquely defined
by the following loop, which should always be used as a source of
symmetry information in preference to the above space-group names.
They are only intended as comments.
;

loop_
_space_group_symop_operation_xyz
'x, y, z'
'-x, -y, z+1/2'
'-x+1/2, y, z+1/2'
'x+1/2, -y, z'

loop_
_atom_site_label
_atom_site_type_symbol
_atom_site_fract_x
_atom_site_fract_y
_atom_site_fract_z
_atom_site_U_iso_or_equiv
_atom_site_adp_type
_atom_site_occupancy
_atom_site_site_symmetry_order
_atom_site_calc_flag
_atom_site_refinement_flags_posn
_atom_site_refinement_flags_adp
_atom_site_refinement_flags_occupancy
_atom_site_disorder_assembly
_atom_site_disorder_group
O6 O 0.7117(6) 0.4979(5) 0.22909(17) 0.0602(15) Uani 1 1 d . . . . .
N3 N 0.8286(5) 0.3391(6) 0.18283(14) 0.0451(11) Uani 1 1 d . . . . .
N4 N 0.8937(5) 0.5969(6) 0.19122(16) 0.0498(12) Uani 1 1 d . . . . .
O2 O 0.4698(6) 0.0017(5) 0.23458(16) 0.0561(14) Uani 1 1 d . . . . .
C20 C 0.9611(6) 0.3485(7) 0.16147(17) 0.0443(13) Uani 1 1 d . . . . .
H20 H 1.035764 0.317340 0.180098 0.053 Uiso 1 1 calc R U . . .
O8 O 0.5277(5) 0.2944(6) 0.01056(13) 0.0722(14) Uani 1 1 d . . . . .
O5 O 0.7862(5) 0.1863(5) 0.19878(13) 0.0588(12) Uani 1 1 d . . . . .
H5 H 0.747664 0.201774 0.220492 0.088 Uiso 1 1 calc R U . . .
O3 O 0.5370(5) 0.3075(5) 0.27059(14) 0.0619(12) Uani 1 1 d . . . . .
H3 H 0.496765 0.294894 0.249026 0.093 Uiso 1 1 calc R U . . .
O7 O 0.8460(5) 0.7609(5) 0.18993(17) 0.0707(14) Uani 1 1 d . . . . .
H100 H 0.764825 0.764001 0.197378 0.106 Uiso 1 1 calc R U . . .
N2 N 0.5850(5) 0.1558(6) 0.28402(14) 0.0462(12) Uani 1 1 d . . . . .
C9 C 0.3966(7) 0.2045(8) 0.43023(19) 0.0574(16) Uani 1 1 d . . . . .
C16 C 0.7285(6) 0.2540(8) 0.34299(19) 0.0520(15) Uani 1 1 d . . . . .
H16 H 0.722096 0.370084 0.333777 0.062 Uiso 1 1 calc R U . . .
O4 O 0.2865(5) 0.2060(6) 0.45710(13) 0.0701(13) Uani 1 1 d . . . . .
C18 C 0.8025(8) 0.4794(7) 0.2038(2) 0.0450(17) Uani 1 1 d . . . . .
C14 C 0.7212(7) -0.0458(9) 0.31040(19) 0.0525(16) Uani 1 1 d . . . . .
H14A H 0.815988 -0.086753 0.311848 0.063 Uiso 1 1 calc R U . . .
H14B H 0.671125 -0.080149 0.334367 0.063 Uiso 1 1 calc R U . . .
C13 C 0.5600(8) 0.0159(7) 0.2612(2) 0.0446(17) Uani 1 1 d . . . . .
C28 C 0.7624(7) 0.3797(9) 0.03139(19) 0.0632(17) Uani 1 1 d . . . . .
H28 H 0.774411 0.447507 0.008902 0.076 Uiso 1 1 calc R U . . .
O1 O 0.6012(6) -0.2645(6) 0.27545(17) 0.0747(15) Uani 1 1 d . . . . .
H1 H 0.519825 -0.265279 0.268125 0.112 Uiso 1 1 calc R U . . .
C25 C 0.6217(8) 0.1990(9) 0.0719(2) 0.0633(18) Uani 1 1 d . . . . .
H25 H 0.537768 0.145048 0.076767 0.076 Uiso 1 1 calc R U . . .
C23 C 0.8553(7) 0.2658(8) 0.09383(18) 0.0519(15) Uani 1 1 d . . . . .
N1 N 0.6520(5) -0.1027(6) 0.27398(16) 0.0498(12) Uani 1 1 d . . . . .
C26 C 0.6391(7) 0.2941(8) 0.03713(19) 0.0599(17) Uani 1 1 d . . . . .
C21 C 0.9722(6) 0.2399(8) 0.12384(18) 0.0527(15) Uani 1 1 d . . . . .
H21 H 0.965915 0.123579 0.132896 0.063 Uiso 1 1 calc R U . . .
C24 C 0.7284(7) 0.1851(8) 0.09884(17) 0.0573(16) Uani 1 1 d . . . . .
H24 H 0.715585 0.118718 0.121541 0.069 Uiso 1 1 calc R U . . .
C6 C 0.6111(7) 0.2293(7) 0.37350(18) 0.0505(15) Uani 1 1 d . . . . .
C22 C 1.1190(8) 0.2628(10) 0.1063(2) 0.076(2) Uani 1 1 d . . . . .
H22A H 1.186677 0.244423 0.127118 0.114 Uiso 1 1 calc R U . . .
H22B H 1.133347 0.184039 0.084935 0.114 Uiso 1 1 calc R U . . .
H22C H 1.128537 0.374338 0.096048 0.114 Uiso 1 1 calc R U . . .
C29 C 0.8673(7) 0.3633(9) 0.05945(19) 0.0597(16) Uani 1 1 d . . . . .
H29 H 0.950133 0.420360 0.055097 0.072 Uiso 1 1 calc R U . . .
C11 C 0.4847(8) 0.3134(8) 0.3683(2) 0.0619(17) Uani 1 1 d . . . . .
H11 H 0.471476 0.378388 0.345415 0.074 Uiso 1 1 calc R U . . .
C19 C 0.9665(7) 0.5378(8) 0.1546(2) 0.0483(15) Uani 1 1 d . . . . .
H19A H 1.061421 0.578508 0.153511 0.058 Uiso 1 1 calc R U . . .
H19B H 0.917767 0.570044 0.130283 0.058 Uiso 1 1 calc R U . . .
C7 C 0.6234(7) 0.1284(9) 0.4068(2) 0.0604(17) Uani 1 1 d . . . . .
H7 H 0.704682 0.067195 0.410384 0.072 Uiso 1 1 calc R U . . .
C15 C 0.7170(6) 0.1434(7) 0.30491(17) 0.0452(13) Uani 1 1 d . . . . .
H15 H 0.791156 0.175456 0.286193 0.054 Uiso 1 1 calc R U . . .
C10 C 0.3791(7) 0.3020(8) 0.3965(2) 0.0632(18) Uani 1 1 d . . . . .
H10 H 0.296490 0.360226 0.392636 0.076 Uiso 1 1 calc R U . . .
C17 C 0.8738(8) 0.2328(10) 0.3606(2) 0.072(2) Uani 1 1 d . . . . .
H17A H 0.941667 0.249991 0.339775 0.107 Uiso 1 1 calc R U . . .
H17B H 0.887731 0.312963 0.381673 0.107 Uiso 1 1 calc R U . . .
H17C H 0.883376 0.121956 0.371273 0.107 Uiso 1 1 calc R U . . .
C8 C 0.5181(7) 0.1149(9) 0.43541(19) 0.0612(17) Uani 1 1 d . . . . .
H8 H 0.529436 0.046211 0.457777 0.073 Uiso 1 1 calc R U . . .
C12 C 0.3017(9) 0.1148(11) 0.4937(2) 0.087(2) Uani 1 1 d . . . . .
H12A H 0.218650 0.125994 0.509493 0.130 Uiso 1 1 calc R U . . .
H12B H 0.317223 -0.000999 0.487657 0.130 Uiso 1 1 calc R U . . .
H12C H 0.379372 0.158041 0.508531 0.130 Uiso 1 1 calc R U . . .
C27 C 0.5446(8) 0.3841(11) -0.0261(2) 0.085(2) Uani 1 1 d . . . . .
H27A H 0.461316 0.375150 -0.041864 0.128 Uiso 1 1 calc R U . . .
H27B H 0.562741 0.499500 -0.020242 0.128 Uiso 1 1 calc R U . . .
H27C H 0.621291 0.338084 -0.040929 0.128 Uiso 1 1 calc R U . . .

loop_
_atom_site_aniso_label
_atom_site_aniso_U_11
_atom_site_aniso_U_22
_atom_site_aniso_U_33
_atom_site_aniso_U_23
_atom_site_aniso_U_13
_atom_site_aniso_U_12
O6 0.061(4) 0.059(3) 0.060(3) -0.0123(19) 0.002(3) 0.005(2)
N3 0.051(3) 0.041(2) 0.043(3) 0.000(2) -0.001(2) -0.005(2)
N4 0.054(3) 0.041(3) 0.054(3) -0.008(2) -0.005(2) 0.001(2)
O2 0.048(3) 0.064(3) 0.056(3) -0.0040(18) -0.014(3) -0.0094(18)
C20 0.040(3) 0.049(3) 0.044(3) -0.005(3) -0.006(3) 0.000(2)
O8 0.075(3) 0.086(3) 0.056(3) -0.003(2) -0.021(2) -0.008(3)
O5 0.071(3) 0.049(2) 0.056(3) 0.0057(19) 0.007(2) -0.005(2)
O3 0.069(3) 0.053(2) 0.063(3) 0.010(2) -0.004(2) 0.008(2)
O7 0.077(3) 0.045(2) 0.090(3) -0.006(2) -0.020(3) 0.008(2)
N2 0.048(3) 0.043(3) 0.047(3) -0.006(2) -0.007(2) 0.003(2)
C9 0.064(4) 0.061(4) 0.047(3) -0.011(3) 0.012(3) -0.001(3)
C16 0.053(4) 0.058(4) 0.045(3) -0.010(3) -0.003(3) -0.002(3)
O4 0.070(3) 0.084(3) 0.057(3) 0.000(2) 0.021(2) 0.011(2)
C18 0.053(4) 0.047(3) 0.035(4) -0.007(2) -0.010(3) -0.001(3)
C14 0.051(4) 0.058(3) 0.049(4) 0.002(3) 0.001(3) 0.010(4)
C13 0.029(3) 0.053(3) 0.052(4) 0.004(3) 0.004(3) -0.004(2)
C28 0.060(4) 0.084(5) 0.045(4) 0.006(3) -0.007(3) -0.016(4)
O1 0.085(4) 0.049(3) 0.090(4) -0.013(3) 0.021(3) -0.005(2)
C25 0.059(4) 0.071(4) 0.060(4) -0.005(3) -0.006(3) -0.015(3)
C23 0.057(4) 0.054(3) 0.045(3) -0.013(3) -0.002(3) -0.002(3)
N1 0.053(3) 0.044(3) 0.052(3) -0.005(2) 0.005(2) 0.005(2)
C26 0.070(5) 0.058(4) 0.052(4) -0.014(3) -0.010(3) 0.000(3)
C21 0.056(4) 0.060(4) 0.042(3) -0.006(3) -0.006(3) 0.003(3)
C24 0.066(4) 0.063(4) 0.044(4) -0.002(3) -0.006(3) -0.011(3)
C6 0.055(4) 0.052(3) 0.044(3) -0.013(3) 0.000(3) 0.000(3)
C22 0.069(5) 0.099(6) 0.060(5) -0.012(4) -0.002(4) 0.021(4)
C29 0.056(4) 0.074(4) 0.050(4) 0.004(3) -0.006(3) -0.015(3)
C11 0.072(5) 0.062(4) 0.051(4) 0.002(3) 0.004(4) 0.010(3)
C19 0.047(4) 0.055(3) 0.043(3) -0.002(3) -0.003(3) -0.008(3)
C7 0.056(4) 0.075(4) 0.049(4) -0.001(3) 0.002(3) 0.012(3)
C15 0.041(3) 0.057(3) 0.037(3) -0.002(3) -0.002(2) 0.003(3)
C10 0.065(5) 0.068(4) 0.056(4) 0.002(3) 0.010(3) 0.018(3)
C17 0.062(5) 0.093(5) 0.059(4) -0.013(4) -0.002(3) -0.010(4)
C8 0.069(4) 0.065(4) 0.049(4) 0.002(3) 0.002(3) 0.008(3)
C12 0.092(6) 0.115(7) 0.053(4) 0.009(4) 0.015(4) -0.003(5)
C27 0.083(6) 0.118(7) 0.055(4) 0.011(4) -0.023(4) -0.010(5)

loop_
_atom_type_symbol
_atom_type_description
_atom_type_scat_dispersion_real
_atom_type_scat_dispersion_imag
_atom_type_scat_source
C C 0.0033 0.0016 'International Tables Vol C Tables 4.2.6.8 and 6.1.1.4'
H H 0.0000 0.0000 'International Tables Vol C Tables 4.2.6.8 and 6.1.1.4'
N N 0.0061 0.0033 'International Tables Vol C Tables 4.2.6.8 and 6.1.1.4'
O O 0.0106 0.0060 'International Tables Vol C Tables 4.2.6.8 and 6.1.1.4'

loop_
_geom_angle_atom_site_label_1
_geom_angle_atom_site_label_2
_geom_angle_atom_site_label_3
_geom_angle
_geom_angle_site_symmetry_1
_geom_angle_site_symmetry_3
_geom_angle_publ_flag
C18 N3 O5 118.8(5) . . ?
C18 N3 C20 111.8(5) . . ?
O5 N3 C20 119.0(4) . . ?
C18 N4 O7 116.9(5) . . ?
C18 N4 C19 109.7(5) . . ?
O7 N4 C19 115.6(5) . . ?
N3 C20 C21 115.4(5) . . ?
N3 C20 C19 98.8(5) . . ?
C21 C20 C19 116.1(5) . . ?
N3 C20 H20 108.7 . . ?
C21 C20 H20 108.7 . . ?
C19 C20 H20 108.7 . . ?
C26 O8 C27 117.1(6) . . ?
N3 O5 H5 109.5 . . ?
N2 O3 H3 109.5 . . ?
N4 O7 H100 109.5 . . ?
O3 N2 C13 118.8(5) . . ?
O3 N2 C15 120.7(4) . . ?
C13 N2 C15 111.2(5) . . ?
C10 C9 C8 120.0(6) . . ?
C10 C9 O4 115.2(6) . . ?
C8 C9 O4 124.8(6) . . ?
C17 C16 C6 114.2(5) . . ?
C17 C16 C15 108.3(5) . . ?
C6 C16 C15 114.5(5) . . ?
C17 C16 H16 106.4 . . ?
C6 C16 H16 106.4 . . ?
C15 C16 H16 106.4 . . ?
C9 O4 C12 117.8(6) . . ?
O6 C18 N3 126.2(6) . . ?
O6 C18 N4 126.3(6) . . ?
N3 C18 N4 107.5(6) . . ?
N1 C14 C15 101.5(5) . . ?
N1 C14 H14A 111.5 . . ?
C15 C14 H14A 111.5 . . ?
N1 C14 H14B 111.5 . . ?
C15 C14 H14B 111.5 . . ?
H14A C14 H14B 109.3 . . ?
O2 C13 N1 127.6(6) . . ?
O2 C13 N2 126.1(6) . . ?
N1 C13 N2 106.3(6) . . ?
C29 C28 C26 119.1(6) . . ?
C29 C28 H28 120.4 . . ?
C26 C28 H28 120.4 . . ?
N1 O1 H1 109.5 . . ?
C24 C25 C26 119.8(7) . . ?
C24 C25 H25 120.1 . . ?
C26 C25 H25 120.1 . . ?
C29 C23 C24 115.6(6) . . ?
C29 C23 C21 123.8(6) . . ?
C24 C23 C21 120.6(6) . . ?
C13 N1 O1 115.6(5) . . ?
C13 N1 C14 109.8(5) . . ?
O1 N1 C14 115.2(5) . . ?
C28 C26 O8 125.0(6) . . ?
C28 C26 C25 119.2(6) . . ?
O8 C26 C25 115.8(6) . . ?
C23 C21 C20 114.1(5) . . ?
C23 C21 C22 114.6(5) . . ?
C20 C21 C22 107.8(5) . . ?
C23 C21 H21 106.6 . . ?
C20 C21 H21 106.6 . . ?
C22 C21 H21 106.6 . . ?
C25 C24 C23 122.9(6) . . ?
C25 C24 H24 118.5 . . ?
C23 C24 H24 118.5 . . ?
C7 C6 C11 117.1(6) . . ?
C7 C6 C16 123.0(6) . . ?
C11 C6 C16 119.8(6) . . ?
C21 C22 H22A 109.5 . . ?
C21 C22 H22B 109.5 . . ?
H22A C22 H22B 109.5 . . ?
C21 C22 H22C 109.5 . . ?
H22A C22 H22C 109.5 . . ?
H22B C22 H22C 109.5 . . ?
C28 C29 C23 123.3(6) . . ?
C28 C29 H29 118.4 . . ?
C23 C29 H29 118.4 . . ?
C10 C11 C6 121.5(6) . . ?
C10 C11 H11 119.2 . . ?
C6 C11 H11 119.2 . . ?
N4 C19 C20 100.3(5) . . ?
N4 C19 H19A 111.7 . . ?
C20 C19 H19A 111.7 . . ?
N4 C19 H19B 111.7 . . ?
C20 C19 H19B 111.7 . . ?
H19A C19 H19B 109.5 . . ?
C6 C7 C8 122.1(6) . . ?
C6 C7 H7 118.9 . . ?
C8 C7 H7 118.9 . . ?
N2 C15 C14 98.5(5) . . ?
N2 C15 C16 114.4(5) . . ?
C14 C15 C16 117.9(5) . . ?
N2 C15 H15 108.4 . . ?
C14 C15 H15 108.4 . . ?
C16 C15 H15 108.4 . . ?
C9 C10 C11 119.8(6) . . ?
C9 C10 H10 120.1 . . ?
C11 C10 H10 120.1 . . ?
C16 C17 H17A 109.5 . . ?
C16 C17 H17B 109.5 . . ?
H17A C17 H17B 109.5 . . ?
C16 C17 H17C 109.5 . . ?
H17A C17 H17C 109.5 . . ?
H17B C17 H17C 109.5 . . ?
C9 C8 C7 119.4(6) . . ?
C9 C8 H8 120.3 . . ?
C7 C8 H8 120.3 . . ?
O4 C12 H12A 109.5 . . ?
O4 C12 H12B 109.5 . . ?
H12A C12 H12B 109.5 . . ?
O4 C12 H12C 109.5 . . ?
H12A C12 H12C 109.5 . . ?
H12B C12 H12C 109.5 . . ?
O8 C27 H27A 109.5 . . ?
O8 C27 H27B 109.5 . . ?
H27A C27 H27B 109.5 . . ?
O8 C27 H27C 109.5 . . ?
H27A C27 H27C 109.5 . . ?
H27B C27 H27C 109.5 . . ?

loop_
_geom_bond_atom_site_label_1
_geom_bond_atom_site_label_2
_geom_bond_distance
_geom_bond_site_symmetry_2
_geom_bond_publ_flag
O6 C18 1.221(9) . ?
N3 C18 1.344(8) . ?
N3 O5 1.394(6) . ?
N3 C20 1.460(7) . ?
N4 C18 1.352(8) . ?
N4 O7 1.391(6) . ?
N4 C19 1.480(8) . ?
O2 C13 1.243(8) . ?
C20 C21 1.526(8) . ?
C20 C19 1.532(8) . ?
C20 H20 0.9800 . ?
O8 C26 1.388(8) . ?
O8 C27 1.422(8) . ?
O5 H5 0.8200 . ?
O3 N2 1.373(6) . ?
O3 H3 0.8200 . ?
O7 H100 0.8200 . ?
N2 C13 1.374(8) . ?
N2 C15 1.451(7) . ?
C9 C10 1.375(9) . ?
C9 C8 1.382(9) . ?
C9 O4 1.385(8) . ?
C16 C17 1.524(9) . ?
C16 C6 1.530(9) . ?
C16 C15 1.547(8) . ?
C16 H16 0.9800 . ?
O4 C12 1.424(8) . ?
C14 N1 1.453(8) . ?
C14 C15 1.526(8) . ?
C14 H14A 0.9700 . ?
C14 H14B 0.9700 . ?
C13 N1 1.366(8) . ?
C28 C29 1.380(9) . ?
C28 C26 1.383(9) . ?
C28 H28 0.9300 . ?
O1 N1 1.385(6) . ?
O1 H1 0.8200 . ?
C25 C24 1.365(9) . ?
C25 C26 1.393(9) . ?
C25 H25 0.9300 . ?
C23 C29 1.387(9) . ?
C23 C24 1.392(9) . ?
C23 C21 1.516(8) . ?
C21 C22 1.538(10) . ?
C21 H21 0.9800 . ?
C24 H24 0.9300 . ?
C6 C7 1.375(9) . ?
C6 C11 1.400(9) . ?
C22 H22A 0.9600 . ?
C22 H22B 0.9600 . ?
C22 H22C 0.9600 . ?
C29 H29 0.9300 . ?
C11 C10 1.384(9) . ?
C11 H11 0.9300 . ?
C19 H19A 0.9700 . ?
C19 H19B 0.9700 . ?
C7 C8 1.392(9) . ?
C7 H7 0.9300 . ?
C15 H15 0.9800 . ?
C10 H10 0.9300 . ?
C17 H17A 0.9600 . ?
C17 H17B 0.9600 . ?
C17 H17C 0.9600 . ?
C8 H8 0.9300 . ?
C12 H12A 0.9600 . ?
C12 H12B 0.9600 . ?
C12 H12C 0.9600 . ?
C27 H27A 0.9600 . ?
C27 H27B 0.9600 . ?
C27 H27C 0.9600 . ?

loop_
_geom_torsion_atom_site_label_1
_geom_torsion_atom_site_label_2
_geom_torsion_atom_site_label_3
_geom_torsion_atom_site_label_4
_geom_torsion
_geom_torsion_site_symmetry_1
_geom_torsion_site_symmetry_2
_geom_torsion_site_symmetry_3
_geom_torsion_site_symmetry_4
_geom_torsion_publ_flag
C18 N3 C20 C21 -153.9(5) . . . . ?
O5 N3 C20 C21 61.5(6) . . . . ?
C18 N3 C20 C19 -29.4(6) . . . . ?
O5 N3 C20 C19 -174.0(4) . . . . ?
C10 C9 O4 C12 -176.6(6) . . . . ?
C8 C9 O4 C12 3.1(10) . . . . ?
O5 N3 C18 O6 -23.3(10) . . . . ?
C20 N3 C18 O6 -168.0(7) . . . . ?
O5 N3 C18 N4 157.6(5) . . . . ?
C20 N3 C18 N4 12.9(7) . . . . ?
O7 N4 C18 O6 -34.0(10) . . . . ?
C19 N4 C18 O6 -168.2(7) . . . . ?
O7 N4 C18 N3 145.1(5) . . . . ?
C19 N4 C18 N3 11.0(7) . . . . ?
O3 N2 C13 O2 -19.2(10) . . . . ?
C15 N2 C13 O2 -166.2(6) . . . . ?
O3 N2 C13 N1 161.6(5) . . . . ?
C15 N2 C13 N1 14.7(7) . . . . ?
O2 C13 N1 O1 -37.0(10) . . . . ?
N2 C13 N1 O1 142.1(5) . . . . ?
O2 C13 N1 C14 -169.4(7) . . . . ?
N2 C13 N1 C14 9.8(7) . . . . ?
C15 C14 N1 C13 -28.4(7) . . . . ?
C15 C14 N1 O1 -160.9(5) . . . . ?
C29 C28 C26 O8 -177.3(6) . . . . ?
C29 C28 C26 C25 2.6(10) . . . . ?
C27 O8 C26 C28 2.8(10) . . . . ?
C27 O8 C26 C25 -177.2(6) . . . . ?
C24 C25 C26 C28 -3.0(10) . . . . ?
C24 C25 C26 O8 176.9(6) . . . . ?
C29 C23 C21 C20 100.0(7) . . . . ?
C24 C23 C21 C20 -82.5(7) . . . . ?
C29 C23 C21 C22 -24.9(9) . . . . ?
C24 C23 C21 C22 152.6(6) . . . . ?
N3 C20 C21 C23 53.0(7) . . . . ?
C19 C20 C21 C23 -61.9(7) . . . . ?
N3 C20 C21 C22 -178.5(5) . . . . ?
C19 C20 C21 C22 66.6(7) . . . . ?
C26 C25 C24 C23 1.6(10) . . . . ?
C29 C23 C24 C25 0.3(10) . . . . ?
C21 C23 C24 C25 -177.4(6) . . . . ?
C17 C16 C6 C7 -28.0(8) . . . . ?
C15 C16 C6 C7 97.7(7) . . . . ?
C17 C16 C6 C11 151.2(6) . . . . ?
C15 C16 C6 C11 -83.2(7) . . . . ?
C26 C28 C29 C23 -0.8(11) . . . . ?
C24 C23 C29 C28 -0.7(10) . . . . ?
C21 C23 C29 C28 176.9(6) . . . . ?
C7 C6 C11 C10 3.1(10) . . . . ?
C16 C6 C11 C10 -176.1(6) . . . . ?
C18 N4 C19 C20 -28.3(7) . . . . ?
O7 N4 C19 C20 -163.1(4) . . . . ?
N3 C20 C19 N4 32.3(5) . . . . ?
C21 C20 C19 N4 156.2(5) . . . . ?
C11 C6 C7 C8 -2.8(10) . . . . ?
C16 C6 C7 C8 176.3(6) . . . . ?
O3 N2 C15 C14 -177.1(5) . . . . ?
C13 N2 C15 C14 -30.8(6) . . . . ?
O3 N2 C15 C16 56.9(7) . . . . ?
C13 N2 C15 C16 -156.9(5) . . . . ?
N1 C14 C15 N2 33.6(6) . . . . ?
N1 C14 C15 C16 157.2(5) . . . . ?
C17 C16 C15 N2 -177.8(6) . . . . ?
C6 C16 C15 N2 53.5(7) . . . . ?
C17 C16 C15 C14 67.0(8) . . . . ?
C6 C16 C15 C14 -61.6(7) . . . . ?
C8 C9 C10 C11 -1.6(10) . . . . ?
O4 C9 C10 C11 178.0(6) . . . . ?
C6 C11 C10 C9 -0.9(10) . . . . ?
C10 C9 C8 C7 1.8(10) . . . . ?
O4 C9 C8 C7 -177.7(6) . . . . ?
C6 C7 C8 C9 0.4(11) . . . . ?
